data_7707662
loop_
_publ_author_name
'McMullen, Jacob S.'
'Edwards, Alison J.'
'Hicks, Jamie'

_publ_section_title
;
 C-H and C-F coordination of arenes in neutral alkaline earth metal
 complexes.
;
_journal_issue 25
_journal_name_full 'Dalton transactions (Cambridge, England : 2003)'
_journal_page_first 8685
_journal_page_last 8689
_journal_paper_doi 10.1039/d1dt01532j
_journal_volume 50
_journal_year 2021
_chemical_formula_moiety 'C55 H82 Ca N2 O3, C6 H6'
_chemical_formula_sum 'C61 H88 Ca N2 O3'
_chemical_formula_weight 937.41
_space_group_crystal_system monoclinic
_space_group_IT_number 14
_space_group_name_Hall '-P 2ybc'
_space_group_name_H-M_alt 'P 1 21/c 1'
_atom_sites_solution_hydrogens geom
_audit_creation_method SHELXL-2018/3
_audit_update_record
;
2021-06-12 deposited with the CCDC.	2021-06-14 downloaded from the CCDC.
;
_cell_angle_alpha 90
_cell_angle_beta 94.2990(10)
_cell_angle_gamma 90
_cell_formula_units_Z 4
_cell_length_a 13.69890(10)
_cell_length_b 21.4450(2)
_cell_length_c 19.4889(2)
_cell_measurement_reflns_used 15961
_cell_measurement_temperature 150(2)
_cell_measurement_theta_max 73.6490
_cell_measurement_theta_min 4.3230
_cell_volume 5709.20(9)
_computing_cell_refinement 'CrysAlisPro 1.171.40.36a (Rigaku OD, 2018)'
_computing_data_collection 'CrysAlisPro 1.171.40.36a (Rigaku OD, 2018)'
_computing_data_reduction 'CrysAlisPro 1.171.40.36a (Rigaku OD, 2018)'
_computing_structure_refinement 'SHELXL-2018/3 (Sheldrick, 2018)'
_computing_structure_solution 'SHELXT 2018/2 (Sheldrick, 2018)'
_diffrn_ambient_temperature 150(2)
_diffrn_detector_area_resol_mean 8.1297
_diffrn_measured_fraction_theta_full 0.980
_diffrn_measured_fraction_theta_max 0.967
_diffrn_measurement_device_type 'SuperNova, Dual, Cu at home/near, EosS2'
_diffrn_measurement_method '\w scans'
_diffrn_radiation_type CuK\a
_diffrn_radiation_wavelength 1.54184
_diffrn_reflns_av_R_equivalents 0.0265
_diffrn_reflns_av_unetI/netI 0.0268
_diffrn_reflns_Laue_measured_fraction_full 0.980
_diffrn_reflns_Laue_measured_fraction_max 0.967
_diffrn_reflns_limit_h_max 17
_diffrn_reflns_limit_h_min -16
_diffrn_reflns_limit_k_max 17
_diffrn_reflns_limit_k_min -26
_diffrn_reflns_limit_l_max 24
_diffrn_reflns_limit_l_min -24
_diffrn_reflns_number 34485
_diffrn_reflns_point_group_measured_fraction_full 0.980
_diffrn_reflns_point_group_measured_fraction_max 0.967
_diffrn_reflns_theta_full 67.684
_diffrn_reflns_theta_max 73.755
_diffrn_reflns_theta_min 3.837
_diffrn_source 'micro-focus sealed X-ray tube'
_exptl_absorpt_coefficient_mu 1.268
_exptl_absorpt_correction_T_max 1.00000
_exptl_absorpt_correction_T_min 0.83284
_exptl_absorpt_correction_type multi-scan
_exptl_absorpt_process_details
;
CrysAlisPro 1.171.40.36a (Rigaku Oxford Diffraction, 2018)
Empirical absorption correction using spherical harmonics,
 implemented in SCALE3 ABSPACK scaling algorithm.
;
_exptl_crystal_colour colourless
_exptl_crystal_density_diffrn 1.091
_exptl_crystal_description block
_exptl_crystal_F_000 2048
_exptl_crystal_size_max 0.220
_exptl_crystal_size_mid 0.180
_exptl_crystal_size_min 0.120
_refine_diff_density_max 0.492
_refine_diff_density_min -0.278
_refine_diff_density_rms 0.038
_refine_ls_extinction_method none
_refine_ls_goodness_of_fit_ref 1.031
_refine_ls_hydrogen_treatment constr
_refine_ls_matrix_type full
_refine_ls_number_parameters 664
_refine_ls_number_reflns 11154
_refine_ls_number_restraints 48
_refine_ls_restrained_S_all 1.041
_refine_ls_R_factor_all 0.0462
_refine_ls_R_factor_gt 0.0406
_refine_ls_shift/su_max 0.001
_refine_ls_shift/su_mean 0.000
_refine_ls_structure_factor_coef Fsqd
_refine_ls_weighting_details 'w=1/[\s^2^(Fo^2^)+(0.0542P)^2^+1.8455P] where P=(Fo^2^+2Fc^2^)/3'
_refine_ls_weighting_scheme calc
_refine_ls_wR_factor_gt 0.1065
_refine_ls_wR_factor_ref 0.1112
_reflns_Friedel_coverage 0.000
_reflns_number_gt 9872
_reflns_number_total 11154
_reflns_threshold_expression 'I > 2\s(I)'
_cod_data_source_file d1dt01532j2.cif
_cod_data_source_block 030jhjh19_a
_cod_depositor_comments 'Adding full bibliography for 7707658--7707664.cif.'
_cod_original_sg_symbol_H-M 'P 21/c'
_cod_database_code 7707662
_shelx_shelxl_version_number 2018/3
_shelx_space_group_comment
;
The symmetry employed for this shelxl refinement is uniquely defined
by the following loop, which should always be used as a source of
symmetry information in preference to the above space-group names.
They are only intended as comments.
;
_shelx_estimated_absorpt_t_min 0.768
_shelx_estimated_absorpt_t_max 0.863

loop_
_space_group_symop_operation_xyz
'x, y, z'
'-x, y+1/2, -z+1/2'
'-x, -y, -z'
'x, -y-1/2, z-1/2'

loop_
_atom_site_label
_atom_site_type_symbol
_atom_site_fract_x
_atom_site_fract_y
_atom_site_fract_z
_atom_site_U_iso_or_equiv
_atom_site_adp_type
_atom_site_occupancy
_atom_site_site_symmetry_order
_atom_site_calc_flag
_atom_site_refinement_flags_posn
_atom_site_refinement_flags_adp
_atom_site_refinement_flags_occupancy
_atom_site_disorder_assembly
_atom_site_disorder_group
Ca1 Ca 0.70457(2) 0.29190(2) 0.71412(2) 0.02289(8) Uani 1 1 d . . . . .
O1 O 0.82363(6) 0.23967(4) 0.65649(5) 0.02243(19) Uani 1 1 d . . . . .
O2 O 0.57470(9) 0.35209(6) 0.75015(8) 0.0577(4) Uani 1 1 d . . . . .
O3 O 0.78256(9) 0.26815(7) 0.82266(6) 0.0455(3) Uani 1 1 d D U . . .
N1 N 0.81147(8) 0.36179(5) 0.66723(6) 0.0219(2) Uani 1 1 d . . . . .
N2 N 0.64164(8) 0.19893(5) 0.66678(6) 0.0218(2) Uani 1 1 d . . . . .
C1 C 0.89927(9) 0.27328(6) 0.62895(6) 0.0206(2) Uani 1 1 d . . . . .
C2 C 0.89043(9) 0.33872(6) 0.63566(6) 0.0210(2) Uani 1 1 d . . . . .
C3 C 0.96383(10) 0.37385(6) 0.60682(7) 0.0251(3) Uani 1 1 d . . . . .
H3 H 0.961556 0.418025 0.609909 0.030 Uiso 1 1 calc R U . . .
C4 C 1.04011(10) 0.34619(6) 0.57374(7) 0.0269(3) Uani 1 1 d . . . . .
C5 C 1.04403(10) 0.28153(6) 0.56944(7) 0.0265(3) Uani 1 1 d . . . . .
H5 H 1.096040 0.262433 0.547572 0.032 Uiso 1 1 calc R U . . .
C6 C 0.97253(9) 0.24391(6) 0.59685(7) 0.0232(3) Uani 1 1 d . . . . .
C7 C 0.97653(10) 0.17247(6) 0.59448(8) 0.0281(3) Uani 1 1 d . . . . .
C8 C 0.87337(9) 0.14582(6) 0.59917(7) 0.0230(3) Uani 1 1 d . . . . .
C9 C 0.84777(10) 0.08579(6) 0.57579(7) 0.0274(3) Uani 1 1 d . . . . .
H9 H 0.894803 0.061004 0.554916 0.033 Uiso 1 1 calc R U . . .
C10 C 0.75461(10) 0.06193(6) 0.58268(8) 0.0291(3) Uani 1 1 d . . . . .
C11 C 0.68538(10) 0.09913(6) 0.61236(7) 0.0275(3) Uani 1 1 d . . . . .
H11 H 0.621402 0.082931 0.615872 0.033 Uiso 1 1 calc R U . . .
C12 C 0.70654(9) 0.15954(6) 0.63723(6) 0.0215(2) Uani 1 1 d . . . . .
C13 C 0.80366(9) 0.17999(6) 0.62998(6) 0.0207(2) Uani 1 1 d . . . . .
C14 C 0.72432(11) -0.00415(7) 0.55912(10) 0.0403(4) Uani 1 1 d . . . . .
C15 C 0.80717(13) -0.03945(8) 0.52801(11) 0.0477(4) Uani 1 1 d . . . . .
H15A H 0.783988 -0.080852 0.513057 0.072 Uiso 1 1 calc R U . . .
H15B H 0.862420 -0.043870 0.562627 0.072 Uiso 1 1 calc R U . . .
H15C H 0.828271 -0.016269 0.488388 0.072 Uiso 1 1 calc R U . . .
C16 C 0.69426(16) -0.04193(8) 0.62153(13) 0.0612(6) Uani 1 1 d . . . . .
H16A H 0.675168 -0.084143 0.606678 0.092 Uiso 1 1 calc R U . . .
H16B H 0.638887 -0.021405 0.641240 0.092 Uiso 1 1 calc R U . . .
H16C H 0.749640 -0.044235 0.656316 0.092 Uiso 1 1 calc R U . . .
C17 C 0.63823(17) 0.00021(11) 0.50510(15) 0.0786(9) Uani 1 1 d . . . . .
H17A H 0.657276 0.024922 0.465971 0.118 Uiso 1 1 calc R U . . .
H17B H 0.582792 0.020275 0.525221 0.118 Uiso 1 1 calc R U . . .
H17C H 0.619251 -0.041782 0.489367 0.118 Uiso 1 1 calc R U . . .
C18 C 1.04170(12) 0.14900(8) 0.65639(12) 0.0516(5) Uani 1 1 d . . . . .
H18A H 1.108102 0.165465 0.654052 0.077 Uiso 1 1 calc R U . . .
H18B H 1.043635 0.103328 0.655763 0.077 Uiso 1 1 calc R U . . .
H18C H 1.015062 0.163204 0.698987 0.077 Uiso 1 1 calc R U . . .
C19 C 1.02006(14) 0.15020(8) 0.52796(12) 0.0526(5) Uani 1 1 d . . . . .
H19A H 0.979466 0.165492 0.487928 0.079 Uiso 1 1 calc R U . . .
H19B H 1.021611 0.104517 0.527140 0.079 Uiso 1 1 calc R U . . .
H19C H 1.086749 0.166436 0.526552 0.079 Uiso 1 1 calc R U . . .
C20 C 1.11418(11) 0.38833(7) 0.54052(9) 0.0356(3) Uani 1 1 d . . . . .
C21 C 1.15221(15) 0.43914(10) 0.59123(12) 0.0575(5) Uani 1 1 d . . . . .
H21A H 1.178284 0.419693 0.634277 0.086 Uiso 1 1 calc R U . . .
H21B H 1.098425 0.467274 0.600600 0.086 Uiso 1 1 calc R U . . .
H21C H 1.204177 0.462870 0.571173 0.086 Uiso 1 1 calc R U . . .
C22 C 1.06316(15) 0.41928(10) 0.47699(11) 0.0563(5) Uani 1 1 d . . . . .
H22A H 1.107931 0.449048 0.457649 0.085 Uiso 1 1 calc R U . . .
H22B H 1.004631 0.441294 0.489987 0.085 Uiso 1 1 calc R U . . .
H22C H 1.044178 0.387356 0.442555 0.085 Uiso 1 1 calc R U . . .
C23 C 1.20309(14) 0.35203(9) 0.51963(13) 0.0599(6) Uani 1 1 d . . . . .
H23A H 1.182347 0.321782 0.483764 0.090 Uiso 1 1 calc R U . . .
H23B H 1.233520 0.329986 0.559774 0.090 Uiso 1 1 calc R U . . .
H23C H 1.250488 0.381019 0.501948 0.090 Uiso 1 1 calc R U . . .
C24 C 0.79939(9) 0.42771(6) 0.66628(7) 0.0230(3) Uani 1 1 d . . . . .
C25 C 0.72832(10) 0.45437(6) 0.61883(7) 0.0268(3) Uani 1 1 d . . . . .
C26 C 0.71212(11) 0.51868(7) 0.62019(8) 0.0332(3) Uani 1 1 d . . . . .
H26 H 0.664023 0.536614 0.588494 0.040 Uiso 1 1 calc R U . . .
C27 C 0.76467(12) 0.55661(7) 0.66670(8) 0.0354(3) Uani 1 1 d . . . . .
H27 H 0.753444 0.600329 0.666587 0.043 Uiso 1 1 calc R U . . .
C28 C 0.83336(12) 0.53067(7) 0.71318(8) 0.0356(3) Uani 1 1 d . . . . .
H28 H 0.868954 0.556893 0.745409 0.043 Uiso 1 1 calc R U . . .
C29 C 0.85210(11) 0.46651(7) 0.71416(7) 0.0293(3) Uani 1 1 d . . . . .
C30 C 0.92692(13) 0.44010(8) 0.76786(9) 0.0405(4) Uani 1 1 d . . . . .
H30 H 0.936826 0.395121 0.756759 0.049 Uiso 1 1 calc R U . . .
C31 C 0.88889(17) 0.44361(12) 0.83963(10) 0.0615(6) Uani 1 1 d . . . . .
H31A H 0.873900 0.487049 0.850386 0.092 Uiso 1 1 calc R U . . .
H31B H 0.938976 0.427691 0.873718 0.092 Uiso 1 1 calc R U . . .
H31C H 0.829426 0.418331 0.840733 0.092 Uiso 1 1 calc R U . . .
C32 C 1.02591(14) 0.47268(10) 0.76765(11) 0.0525(5) Uani 1 1 d . . . . .
H32A H 1.048880 0.471076 0.721254 0.079 Uiso 1 1 calc R U . . .
H32B H 1.073303 0.451619 0.799945 0.079 Uiso 1 1 calc R U . . .
H32C H 1.019130 0.516273 0.781611 0.079 Uiso 1 1 calc R U . . .
C33 C 0.67078(12) 0.41332(7) 0.56662(9) 0.0386(4) Uani 1 1 d . . . . .
H33 H 0.656149 0.373505 0.590516 0.046 Uiso 1 1 calc R U . . .
C34 C 0.73109(16) 0.39661(11) 0.50689(11) 0.0614(6) Uani 1 1 d . . . . .
H34A H 0.743436 0.434301 0.480457 0.092 Uiso 1 1 calc R U . . .
H34B H 0.695130 0.366320 0.477024 0.092 Uiso 1 1 calc R U . . .
H34C H 0.793575 0.378437 0.524681 0.092 Uiso 1 1 calc R U . . .
C35 C 0.57282(14) 0.44140(10) 0.53976(12) 0.0558(5) Uani 1 1 d . . . . .
H35A H 0.536276 0.454385 0.578677 0.084 Uiso 1 1 calc R U . . .
H35B H 0.534865 0.410162 0.512467 0.084 Uiso 1 1 calc R U . . .
H35C H 0.584444 0.477667 0.510882 0.084 Uiso 1 1 calc R U . . .
C36 C 0.54418(9) 0.17500(6) 0.66443(7) 0.0224(3) Uani 1 1 d . . . . .
C37 C 0.47968(10) 0.18396(7) 0.60529(7) 0.0265(3) Uani 1 1 d . . . . .
C38 C 0.38519(10) 0.15923(7) 0.60322(8) 0.0328(3) Uani 1 1 d . . . . .
H38 H 0.341588 0.165996 0.563684 0.039 Uiso 1 1 calc R U . . .
C39 C 0.35397(11) 0.12516(8) 0.65746(8) 0.0359(3) Uani 1 1 d . . . . .
H39 H 0.290043 0.107735 0.654830 0.043 Uiso 1 1 calc R U . . .
C40 C 0.41640(11) 0.11664(7) 0.71555(8) 0.0336(3) Uani 1 1 d . . . . .
H40 H 0.394772 0.093245 0.752928 0.040 Uiso 1 1 calc R U . . .
C41 C 0.51081(10) 0.14169(6) 0.72057(7) 0.0269(3) Uani 1 1 d . . . . .
C42 C 0.57575(11) 0.13235(7) 0.78642(8) 0.0333(3) Uani 1 1 d . . . . .
H42 H 0.634609 0.159590 0.783816 0.040 Uiso 1 1 calc R U . . .
C43 C 0.6114(2) 0.06536(11) 0.79516(13) 0.0709(7) Uani 1 1 d . . . . .
H43A H 0.555558 0.037906 0.801280 0.106 Uiso 1 1 calc R U . . .
H43B H 0.658128 0.062526 0.835671 0.106 Uiso 1 1 calc R U . . .
H43C H 0.643567 0.052547 0.754168 0.106 Uiso 1 1 calc R U . . .
C44 C 0.52343(14) 0.15254(11) 0.84943(9) 0.0519(5) Uani 1 1 d . . . . .
H44A H 0.499590 0.195378 0.842938 0.078 Uiso 1 1 calc R U . . .
H44B H 0.569205 0.150523 0.890491 0.078 Uiso 1 1 calc R U . . .
H44C H 0.467973 0.124646 0.855202 0.078 Uiso 1 1 calc R U . . .
C45 C 0.51151(11) 0.21929(8) 0.54325(8) 0.0332(3) Uani 1 1 d . . . . .
H45 H 0.581654 0.231394 0.553115 0.040 Uiso 1 1 calc R U . . .
C46 C 0.50438(16) 0.17965(10) 0.47822(9) 0.0516(5) Uani 1 1 d . . . . .
H46A H 0.543369 0.141663 0.486105 0.077 Uiso 1 1 calc R U . . .
H46B H 0.529335 0.203401 0.440299 0.077 Uiso 1 1 calc R U . . .
H46C H 0.435835 0.168396 0.466424 0.077 Uiso 1 1 calc R U . . .
C47 C 0.4523(2) 0.27887(10) 0.53066(11) 0.0629(6) Uani 1 1 d . . . . .
H47A H 0.382868 0.268357 0.521828 0.094 Uiso 1 1 calc R U . . .
H47B H 0.475050 0.300809 0.490729 0.094 Uiso 1 1 calc R U . . .
H47C H 0.460870 0.305772 0.571310 0.094 Uiso 1 1 calc R U . . .
C48 C 0.5938(2) 0.41959(14) 0.76344(16) 0.0389(8) Uani 0.638(6) 1 d . . P A 1
H48A H 0.547236 0.445154 0.734043 0.047 Uiso 0.638(6) 1 calc R U P A 1
H48B H 0.661055 0.430277 0.752263 0.047 Uiso 0.638(6) 1 calc R U P A 1
C48A C 0.5901(5) 0.3910(3) 0.8164(3) 0.0547(18) Uani 0.362(6) 1 d . . P A 2
H48C H 0.532666 0.388237 0.844161 0.066 Uiso 0.362(6) 1 calc R U P A 2
H48D H 0.649223 0.377288 0.844695 0.066 Uiso 0.362(6) 1 calc R U P A 2
C49 C 0.5817(3) 0.43300(17) 0.83775(18) 0.0569(11) Uani 0.638(6) 1 d . . P A 1
H49A H 0.513338 0.426139 0.847423 0.085 Uiso 0.638(6) 1 calc R U P A 1
H49B H 0.599669 0.476448 0.847898 0.085 Uiso 0.638(6) 1 calc R U P A 1
H49C H 0.624171 0.405202 0.866564 0.085 Uiso 0.638(6) 1 calc R U P A 1
C49A C 0.6021(5) 0.4542(3) 0.7903(3) 0.0551(18) Uani 0.362(6) 1 d . . P A 2
H49D H 0.652593 0.454226 0.757188 0.083 Uiso 0.362(6) 1 calc R U P A 2
H49E H 0.621836 0.482137 0.828607 0.083 Uiso 0.362(6) 1 calc R U P A 2
H49F H 0.539982 0.468581 0.767473 0.083 Uiso 0.362(6) 1 calc R U P A 2
C50 C 0.47490(13) 0.33186(10) 0.74793(12) 0.0532(5) Uani 1 1 d . . . . .
H50A H 0.454954 0.328861 0.795608 0.064 Uiso 1 1 calc R U . . .
H50B H 0.470305 0.289573 0.727565 0.064 Uiso 1 1 calc R U . . .
C51 C 0.40463(16) 0.37396(11) 0.70744(14) 0.0666(6) Uani 1 1 d . . . . .
H51A H 0.398351 0.413265 0.732392 0.100 Uiso 1 1 calc R U . . .
H51B H 0.340483 0.353682 0.701074 0.100 Uiso 1 1 calc R U . . .
H51C H 0.429151 0.382452 0.662410 0.100 Uiso 1 1 calc R U . . .
C52 C 0.73100(16) 0.25392(12) 0.88190(9) 0.0575(5) Uani 1 1 d . . . . .
H52A H 0.730607 0.208095 0.888033 0.069 Uiso 1 1 calc R U . . .
H52B H 0.662168 0.267550 0.872983 0.069 Uiso 1 1 calc R U . . .
C53 C 0.77151(18) 0.28287(14) 0.94712(10) 0.0730(7) Uani 1 1 d . . . . .
H53A H 0.835182 0.264130 0.961037 0.110 Uiso 1 1 calc R U . . .
H53B H 0.726485 0.275802 0.983116 0.110 Uiso 1 1 calc R U . . .
H53C H 0.779608 0.327792 0.940269 0.110 Uiso 1 1 calc R U . . .
C54 C 0.8866(3) 0.2614(4) 0.8264(4) 0.0514(12) Uani 0.506(11) 1 d D U P B 1
H54A H 0.916252 0.283655 0.867271 0.062 Uiso 0.506(11) 1 calc R U P B 1
H54B H 0.912760 0.279822 0.784915 0.062 Uiso 0.506(11) 1 calc R U P B 1
C54A C 0.8777(4) 0.2356(4) 0.8264(4) 0.0608(13) Uani 0.494(11) 1 d D U P B 2
H54C H 0.914459 0.246664 0.870334 0.073 Uiso 0.494(11) 1 calc R U P B 2
H54D H 0.915734 0.250880 0.788571 0.073 Uiso 0.494(11) 1 calc R U P B 2
C55 C 0.9133(6) 0.1918(4) 0.8311(4) 0.0788(18) Uani 0.506(11) 1 d D U P B 1
H55A H 0.893187 0.174748 0.874555 0.118 Uiso 0.506(11) 1 calc R U P B 1
H55B H 0.984194 0.186893 0.829398 0.118 Uiso 0.506(11) 1 calc R U P B 1
H55C H 0.879493 0.169363 0.792497 0.118 Uiso 0.506(11) 1 calc R U P B 1
C55A C 0.8707(6) 0.1657(4) 0.8216(4) 0.082(2) Uani 0.494(11) 1 d D U P B 2
H55D H 0.842690 0.149272 0.862756 0.122 Uiso 0.494(11) 1 calc R U P B 2
H55E H 0.936191 0.148068 0.818227 0.122 Uiso 0.494(11) 1 calc R U P B 2
H55F H 0.828652 0.154083 0.780665 0.122 Uiso 0.494(11) 1 calc R U P B 2
C56 C 0.26648(15) 0.23906(9) 0.78616(11) 0.0509(4) Uani 1 1 d . . . . .
H56 H 0.314605 0.212400 0.769259 0.061 Uiso 1 1 calc R U . . .
C57 C 0.26350(15) 0.24843(9) 0.85568(11) 0.0517(4) Uani 1 1 d . . . . .
H57 H 0.309325 0.227874 0.886951 0.062 Uiso 1 1 calc R U . . .
C58 C 0.19477(17) 0.28726(9) 0.88008(11) 0.0557(5) Uani 1 1 d . . . . .
H58 H 0.193356 0.294131 0.928153 0.067 Uiso 1 1 calc R U . . .
C59 C 0.12749(17) 0.31638(10) 0.83448(14) 0.0651(6) Uani 1 1 d . . . . .
H59 H 0.079124 0.342862 0.851379 0.078 Uiso 1 1 calc R U . . .
C60 C 0.13000(16) 0.30734(11) 0.76493(14) 0.0639(6) Uani 1 1 d . . . . .
H60 H 0.084057 0.327843 0.733692 0.077 Uiso 1 1 calc R U . . .
C61 C 0.19900(16) 0.26867(10) 0.74088(11) 0.0552(5) Uani 1 1 d . . . . .
H61 H 0.200651 0.262078 0.692774 0.066 Uiso 1 1 calc R U . . .

loop_
_atom_site_aniso_label
_atom_site_aniso_U_11
_atom_site_aniso_U_22
_atom_site_aniso_U_33
_atom_site_aniso_U_23
_atom_site_aniso_U_13
_atom_site_aniso_U_12
Ca1 0.02215(13) 0.02259(13) 0.02466(13) -0.00483(10) 0.00655(10) -0.00072(9)
O1 0.0206(4) 0.0186(4) 0.0290(5) -0.0025(4) 0.0079(4) -0.0004(3)
O2 0.0334(6) 0.0514(8) 0.0903(11) -0.0326(7) 0.0165(6) 0.0036(5)
O3 0.0364(6) 0.0724(9) 0.0275(5) 0.0020(5) 0.0011(4) -0.0095(6)
N1 0.0204(5) 0.0191(5) 0.0267(5) -0.0022(4) 0.0049(4) 0.0019(4)
N2 0.0185(5) 0.0218(5) 0.0253(5) -0.0045(4) 0.0036(4) 0.0009(4)
C1 0.0177(6) 0.0209(6) 0.0233(6) 0.0026(5) 0.0026(5) 0.0006(5)
C2 0.0196(6) 0.0215(6) 0.0218(6) -0.0008(5) 0.0008(5) 0.0016(5)
C3 0.0244(6) 0.0200(6) 0.0313(7) 0.0005(5) 0.0044(5) 0.0003(5)
C4 0.0226(6) 0.0265(7) 0.0323(7) 0.0030(5) 0.0066(5) -0.0003(5)
C5 0.0207(6) 0.0263(7) 0.0335(7) 0.0006(5) 0.0081(5) 0.0035(5)
C6 0.0204(6) 0.0218(6) 0.0275(6) 0.0017(5) 0.0036(5) 0.0032(5)
C7 0.0206(6) 0.0204(6) 0.0442(8) 0.0016(6) 0.0085(6) 0.0048(5)
C8 0.0201(6) 0.0206(6) 0.0285(6) 0.0011(5) 0.0033(5) 0.0044(5)
C9 0.0241(6) 0.0236(6) 0.0349(7) -0.0050(5) 0.0049(5) 0.0060(5)
C10 0.0254(7) 0.0242(7) 0.0376(7) -0.0076(6) 0.0017(6) 0.0026(5)
C11 0.0207(6) 0.0253(7) 0.0367(7) -0.0066(6) 0.0030(5) -0.0011(5)
C12 0.0195(6) 0.0223(6) 0.0229(6) -0.0015(5) 0.0016(5) 0.0021(5)
C13 0.0219(6) 0.0175(6) 0.0228(6) -0.0006(5) 0.0019(5) 0.0012(5)
C14 0.0280(7) 0.0289(7) 0.0638(11) -0.0187(7) 0.0030(7) 0.0004(6)
C15 0.0439(9) 0.0305(8) 0.0700(12) -0.0211(8) 0.0133(9) 0.0009(7)
C16 0.0610(12) 0.0289(8) 0.0981(17) -0.0153(10) 0.0354(12) -0.0113(8)
C17 0.0571(12) 0.0540(12) 0.118(2) -0.0528(14) -0.0378(13) 0.0160(10)
C18 0.0284(8) 0.0322(8) 0.0909(15) 0.0220(9) -0.0170(9) -0.0017(6)
C19 0.0505(10) 0.0281(8) 0.0852(14) -0.0149(9) 0.0441(10) -0.0037(7)
C20 0.0300(7) 0.0284(7) 0.0506(9) 0.0031(7) 0.0171(7) -0.0017(6)
C21 0.0457(10) 0.0495(11) 0.0799(14) -0.0095(10) 0.0232(10) -0.0226(9)
C22 0.0544(11) 0.0593(12) 0.0578(12) 0.0235(10) 0.0206(9) -0.0039(9)
C23 0.0422(10) 0.0400(10) 0.1032(17) 0.0051(10) 0.0440(11) -0.0015(8)
C24 0.0215(6) 0.0205(6) 0.0279(6) -0.0019(5) 0.0079(5) 0.0022(5)
C25 0.0246(6) 0.0244(7) 0.0320(7) 0.0018(5) 0.0058(5) 0.0019(5)
C26 0.0324(7) 0.0273(7) 0.0407(8) 0.0065(6) 0.0083(6) 0.0066(6)
C27 0.0425(8) 0.0197(6) 0.0461(9) -0.0005(6) 0.0168(7) 0.0047(6)
C28 0.0433(8) 0.0257(7) 0.0386(8) -0.0100(6) 0.0071(7) -0.0013(6)
C29 0.0312(7) 0.0249(7) 0.0319(7) -0.0053(6) 0.0032(6) 0.0009(5)
C30 0.0458(9) 0.0320(8) 0.0414(9) -0.0083(7) -0.0118(7) 0.0019(7)
C31 0.0648(13) 0.0772(15) 0.0406(10) 0.0077(10) -0.0081(9) -0.0067(11)
C32 0.0423(10) 0.0528(11) 0.0606(12) -0.0146(9) -0.0087(8) 0.0042(8)
C33 0.0377(8) 0.0306(7) 0.0450(9) 0.0020(7) -0.0131(7) 0.0015(6)
C34 0.0612(12) 0.0711(14) 0.0485(11) -0.0245(10) -0.0186(9) 0.0206(10)
C35 0.0413(10) 0.0537(11) 0.0691(13) 0.0019(10) -0.0180(9) 0.0051(8)
C36 0.0192(6) 0.0215(6) 0.0269(6) -0.0062(5) 0.0050(5) 0.0013(5)
C37 0.0224(6) 0.0299(7) 0.0276(7) -0.0055(5) 0.0032(5) 0.0011(5)
C38 0.0226(6) 0.0411(8) 0.0341(7) -0.0067(6) -0.0014(5) -0.0012(6)
C39 0.0220(6) 0.0441(9) 0.0423(8) -0.0096(7) 0.0065(6) -0.0081(6)
C40 0.0302(7) 0.0374(8) 0.0343(8) -0.0032(6) 0.0104(6) -0.0070(6)
C41 0.0251(6) 0.0277(7) 0.0285(7) -0.0042(5) 0.0048(5) -0.0004(5)
C42 0.0330(7) 0.0378(8) 0.0291(7) 0.0035(6) 0.0016(6) -0.0046(6)
C43 0.0911(17) 0.0544(12) 0.0625(13) -0.0007(11) -0.0263(12) 0.0226(12)
C44 0.0478(10) 0.0790(14) 0.0285(8) -0.0014(8) 0.0016(7) -0.0005(9)
C45 0.0294(7) 0.0426(8) 0.0272(7) 0.0012(6) -0.0004(6) -0.0023(6)
C46 0.0720(13) 0.0521(11) 0.0323(8) -0.0036(8) 0.0146(8) 0.0028(9)
C47 0.0984(18) 0.0449(10) 0.0475(11) 0.0087(9) 0.0190(11) 0.0164(11)
C48 0.0403(14) 0.0316(15) 0.0463(17) -0.0056(13) 0.0138(11) 0.0013(11)
C48A 0.077(4) 0.047(4) 0.042(3) -0.011(3) 0.015(3) 0.004(3)
C49 0.074(2) 0.048(2) 0.052(2) -0.0090(16) 0.0250(16) -0.0019(15)
C49A 0.063(4) 0.051(4) 0.053(4) 0.005(3) 0.015(3) 0.004(3)
C50 0.0347(9) 0.0545(11) 0.0720(13) -0.0012(10) 0.0150(9) 0.0011(8)
C51 0.0467(11) 0.0651(14) 0.0875(17) -0.0026(12) 0.0021(11) 0.0016(10)
C52 0.0538(11) 0.0843(15) 0.0349(9) 0.0006(9) 0.0062(8) -0.0176(10)
C53 0.0658(14) 0.120(2) 0.0332(10) -0.0130(12) 0.0022(9) -0.0098(14)
C54 0.0366(18) 0.078(3) 0.0393(17) 0.007(2) 0.0002(15) -0.005(2)
C54A 0.042(2) 0.098(3) 0.0414(18) 0.007(3) -0.0025(17) -0.006(2)
C55 0.065(3) 0.095(4) 0.077(3) 0.018(3) 0.007(3) 0.024(3)
C55A 0.057(4) 0.119(5) 0.067(3) 0.023(3) 0.001(3) 0.027(3)
C56 0.0529(11) 0.0415(10) 0.0589(11) -0.0067(8) 0.0082(9) 0.0041(8)
C57 0.0562(11) 0.0451(10) 0.0525(11) 0.0053(8) -0.0042(9) 0.0080(8)
C58 0.0731(14) 0.0445(10) 0.0508(11) -0.0031(8) 0.0129(10) -0.0004(9)
C59 0.0559(12) 0.0484(11) 0.0931(18) 0.0054(11) 0.0195(12) 0.0144(10)
C60 0.0439(10) 0.0654(13) 0.0795(16) 0.0155(12) -0.0136(10) 0.0012(10)
C61 0.0607(12) 0.0560(12) 0.0473(10) -0.0038(9) -0.0061(9) -0.0168(10)

loop_
_atom_type_symbol
_atom_type_description
_atom_type_scat_dispersion_real
_atom_type_scat_dispersion_imag
_atom_type_scat_source
C C 0.0181 0.0091 'International Tables Vol C Tables 4.2.6.8 and 6.1.1.4'
H H 0.0000 0.0000 'International Tables Vol C Tables 4.2.6.8 and 6.1.1.4'
N N 0.0311 0.0180 'International Tables Vol C Tables 4.2.6.8 and 6.1.1.4'
O O 0.0492 0.0322 'International Tables Vol C Tables 4.2.6.8 and 6.1.1.4'
Ca Ca 0.3641 1.2855 'International Tables Vol C Tables 4.2.6.8 and 6.1.1.4'

loop_
_geom_angle_atom_site_label_1
_geom_angle_atom_site_label_2
_geom_angle_atom_site_label_3
_geom_angle
_geom_angle_site_symmetry_1
_geom_angle_site_symmetry_3
_geom_angle_publ_flag
N1 Ca1 N2 128.23(4) . . ?
N1 Ca1 O1 68.75(3) . . ?
N2 Ca1 O1 69.56(3) . . ?
N1 Ca1 O2 106.04(5) . . ?
N2 Ca1 O2 108.79(4) . . ?
O1 Ca1 O2 168.53(5) . . ?
N1 Ca1 O3 103.62(4) . . ?
N2 Ca1 O3 107.44(4) . . ?
O1 Ca1 O3 92.42(4) . . ?
O2 Ca1 O3 98.82(5) . . ?
N1 Ca1 C12 110.99(4) . . ?
N2 Ca1 C12 22.53(3) . . ?
O1 Ca1 C12 47.22(3) . . ?
O2 Ca1 C12 131.20(4) . . ?
O3 Ca1 C12 102.07(4) . . ?
N1 Ca1 C2 21.93(3) . . ?
N2 Ca1 C2 111.07(4) . . ?
O1 Ca1 C2 46.91(3) . . ?
O2 Ca1 C2 127.82(5) . . ?
O3 Ca1 C2 99.91(4) . . ?
C12 Ca1 C2 91.11(3) . . ?
C13 O1 C1 117.31(9) . . ?
C13 O1 Ca1 119.47(7) . . ?
C1 O1 Ca1 120.04(7) . . ?
C50 O2 C48 117.00(16) . . ?
C50 O2 C48A 105.1(3) . . ?
C50 O2 Ca1 124.59(11) . . ?
C48 O2 Ca1 117.34(12) . . ?
C48A O2 Ca1 119.3(3) . . ?
C54 O3 C52 119.2(3) . . ?
C52 O3 C54A 110.3(3) . . ?
C54 O3 Ca1 116.8(3) . . ?
C52 O3 Ca1 123.59(11) . . ?
C54A O3 Ca1 119.1(3) . . ?
C2 N1 C24 116.48(10) . . ?
C2 N1 Ca1 118.85(8) . . ?
C24 N1 Ca1 124.63(8) . . ?
C12 N2 C36 113.32(10) . . ?
C12 N2 Ca1 117.15(8) . . ?
C36 N2 Ca1 129.52(8) . . ?
C6 C1 O1 121.63(11) . . ?
C6 C1 C2 124.52(12) . . ?
O1 C1 C2 113.82(10) . . ?
N1 C2 C3 126.55(12) . . ?
N1 C2 C1 118.25(11) . . ?
C3 C2 C1 115.18(11) . . ?
N1 C2 Ca1 39.22(6) . . ?
C3 C2 Ca1 165.67(9) . . ?
C1 C2 Ca1 79.12(7) . . ?
C4 C3 C2 122.52(12) . . ?
C5 C4 C3 118.93(12) . . ?
C5 C4 C20 122.08(12) . . ?
C3 C4 C20 118.93(12) . . ?
C4 C5 C6 121.24(12) . . ?
C1 C6 C5 117.61(12) . . ?
C1 C6 C7 120.02(11) . . ?
C5 C6 C7 122.32(11) . . ?
C18 C7 C8 108.42(12) . . ?
C18 C7 C6 108.93(13) . . ?
C8 C7 C6 109.59(10) . . ?
C18 C7 C19 108.74(15) . . ?
C8 C7 C19 110.53(13) . . ?
C6 C7 C19 110.58(12) . . ?
C13 C8 C9 117.77(12) . . ?
C13 C8 C7 120.00(12) . . ?
C9 C8 C7 122.15(11) . . ?
C10 C9 C8 121.05(12) . . ?
C9 C10 C11 119.08(12) . . ?
C9 C10 C14 122.66(12) . . ?
C11 C10 C14 118.27(13) . . ?
C10 C11 C12 122.69(12) . . ?
N2 C12 C11 125.74(12) . . ?
N2 C12 C13 119.33(11) . . ?
C11 C12 C13 114.92(11) . . ?
N2 C12 Ca1 40.31(6) . . ?
C11 C12 Ca1 165.22(9) . . ?
C13 C12 Ca1 79.27(7) . . ?
C8 C13 O1 121.66(11) . . ?
C8 C13 C12 124.43(12) . . ?
O1 C13 C12 113.90(10) . . ?
C17 C14 C15 108.41(17) . . ?
C17 C14 C10 109.12(14) . . ?
C15 C14 C10 112.56(13) . . ?
C17 C14 C16 109.78(19) . . ?
C15 C14 C16 107.63(15) . . ?
C10 C14 C16 109.31(14) . . ?
C23 C20 C22 109.35(16) . . ?
C23 C20 C21 107.13(15) . . ?
C22 C20 C21 109.02(16) . . ?
C23 C20 C4 112.19(13) . . ?
C22 C20 C4 108.69(13) . . ?
C21 C20 C4 110.42(13) . . ?
C29 C24 C25 119.25(12) . . ?
C29 C24 N1 121.66(12) . . ?
C25 C24 N1 118.97(12) . . ?
C26 C25 C24 119.32(13) . . ?
C26 C25 C33 120.60(13) . . ?
C24 C25 C33 120.08(12) . . ?
C27 C26 C25 121.23(14) . . ?
C28 C27 C26 119.49(14) . . ?
C27 C28 C29 121.52(14) . . ?
C28 C29 C24 119.18(14) . . ?
C28 C29 C30 119.32(13) . . ?
C24 C29 C30 121.49(13) . . ?
C29 C30 C32 112.42(15) . . ?
C29 C30 C31 110.67(15) . . ?
C32 C30 C31 110.09(15) . . ?
C34 C33 C25 111.39(14) . . ?
C34 C33 C35 110.15(16) . . ?
C25 C33 C35 113.54(14) . . ?
C41 C36 C37 118.86(12) . . ?
C41 C36 N2 120.90(12) . . ?
C37 C36 N2 120.24(12) . . ?
C38 C37 C36 119.59(13) . . ?
C38 C37 C45 119.17(13) . . ?
C36 C37 C45 121.24(12) . . ?
C39 C38 C37 121.27(14) . . ?
C40 C39 C38 119.39(13) . . ?
C39 C40 C41 121.36(14) . . ?
C40 C41 C36 119.49(13) . . ?
C40 C41 C42 119.27(13) . . ?
C36 C41 C42 121.23(12) . . ?
C41 C42 C43 112.43(14) . . ?
C41 C42 C44 111.15(13) . . ?
C43 C42 C44 110.05(17) . . ?
C37 C45 C46 112.32(14) . . ?
C37 C45 C47 111.45(14) . . ?
C46 C45 C47 109.50(15) . . ?
O2 C48 C49 108.9(2) . . ?
C49A C48A O2 102.9(5) . . ?
O2 C50 C51 114.01(18) . . ?
O3 C52 C53 115.23(18) . . ?
O3 C54 C55 109.5(4) . . ?
O3 C54A C55A 114.7(4) . . ?
C57 C56 C61 119.62(19) . . ?
C58 C57 C56 120.26(19) . . ?
C57 C58 C59 119.7(2) . . ?
C60 C59 C58 120.5(2) . . ?
C61 C60 C59 119.6(2) . . ?
C60 C61 C56 120.4(2) . . ?

loop_
_geom_bond_atom_site_label_1
_geom_bond_atom_site_label_2
_geom_bond_distance
_geom_bond_site_symmetry_2
_geom_bond_publ_flag
Ca1 N1 2.3295(11) . ?
Ca1 N2 2.3345(11) . ?
Ca1 O1 2.3348(9) . ?
Ca1 O2 2.3477(12) . ?
Ca1 O3 2.3531(12) . ?
Ca1 C12 3.2107(13) . ?
Ca1 C2 3.2269(13) . ?
O1 C13 1.3993(15) . ?
O1 C1 1.4015(15) . ?
O2 C50 1.432(2) . ?
O2 C48 1.490(3) . ?
O2 C48A 1.538(6) . ?
O3 C54 1.430(5) . ?
O3 C52 1.431(2) . ?
O3 C54A 1.475(5) . ?
N1 C2 1.3760(16) . ?
N1 C24 1.4232(16) . ?
N2 C12 1.3828(16) . ?
N2 C36 1.4279(16) . ?
C1 C6 1.3747(18) . ?
C1 C2 1.4154(18) . ?
C2 C3 1.4068(18) . ?
C3 C4 1.4001(19) . ?
C4 C5 1.3904(19) . ?
C4 C20 1.5375(19) . ?
C5 C6 1.4050(19) . ?
C6 C7 1.5338(18) . ?
C7 C18 1.531(2) . ?
C7 C8 1.5335(18) . ?
C7 C19 1.543(2) . ?
C8 C13 1.3768(18) . ?
C8 C9 1.4013(19) . ?
C9 C10 1.3908(19) . ?
C10 C11 1.3974(19) . ?
C10 C14 1.5369(19) . ?
C11 C12 1.4059(18) . ?
C12 C13 1.4179(17) . ?
C14 C17 1.524(3) . ?
C14 C15 1.527(2) . ?
C14 C16 1.543(3) . ?
C20 C23 1.526(2) . ?
C20 C22 1.527(3) . ?
C20 C21 1.536(3) . ?
C24 C29 1.4084(19) . ?
C24 C25 1.4124(19) . ?
C25 C26 1.3974(19) . ?
C25 C33 1.520(2) . ?
C26 C27 1.380(2) . ?
C27 C28 1.374(2) . ?
C28 C29 1.400(2) . ?
C29 C30 1.519(2) . ?
C30 C32 1.526(3) . ?
C30 C31 1.531(3) . ?
C33 C34 1.520(3) . ?
C33 C35 1.527(2) . ?
C36 C41 1.4110(19) . ?
C36 C37 1.4119(19) . ?
C37 C38 1.3967(19) . ?
C37 C45 1.518(2) . ?
C38 C39 1.379(2) . ?
C39 C40 1.379(2) . ?
C40 C41 1.3971(19) . ?
C41 C42 1.519(2) . ?
C42 C43 1.523(3) . ?
C42 C44 1.530(2) . ?
C45 C46 1.523(2) . ?
C45 C47 1.523(2) . ?
C48 C49 1.498(5) . ?
C48A C49A 1.461(9) . ?
C50 C51 1.500(3) . ?
C52 C53 1.484(3) . ?
C54 C55 1.538(6) . ?
C54A C55A 1.505(6) . ?
C56 C57 1.373(3) . ?
C56 C61 1.384(3) . ?
C57 C58 1.369(3) . ?
C58 C59 1.381(3) . ?
C59 C60 1.372(4) . ?
C60 C61 1.367(3) . ?
